data_4084814
loop_
_publ_author_name
'Agou, Tomohiro'
'Wasano, Tatsuya'
'Sasamori, Takahiro'
'Tokitoh, Norihiro'

_publ_section_title
;
 Syntheses and Structures of Stable 1-Aminoalumole Derivatives
;
_journal_issue 23
_journal_name_full Organometallics
_journal_page_first 6963
_journal_paper_doi 10.1021/om501055f
_journal_volume 33
_journal_year 2014
_chemical_formula_moiety 'C24 H56 Al Li N2 Si4'
_chemical_formula_sum 'C24 H56 Al Li N2 Si4'
_chemical_formula_weight 518.99
_space_group_IT_number 33
_symmetry_cell_setting orthorhombic
_symmetry_Int_Tables_number 33
_symmetry_space_group_name_Hall 'P 2c -2n'
_symmetry_space_group_name_H-M 'P n a 21'
_atom_sites_solution_hydrogens geom
_atom_sites_solution_primary direct
_atom_sites_solution_secondary difmap
_audit_creation_method SHELXL-97
_cell_angle_alpha 90.00
_cell_angle_beta 90.00
_cell_angle_gamma 90.00
_cell_formula_units_Z 4
_cell_length_a 17.2815(8)
_cell_length_b 9.8343(4)
_cell_length_c 18.6058(8)
_cell_measurement_reflns_used 9023
_cell_measurement_temperature 103(2)
_cell_measurement_theta_max 30.3939
_cell_measurement_theta_min 2.1892
_cell_volume 3162.1(2)
_computing_cell_refinement HKL2000
_computing_data_collection CrystalClear
_computing_data_reduction HKL2000
_computing_molecular_graphics
;
Yadokari-XG 2011 (Wakita Nemoto et al., 2011)
;
_computing_publication_material
;
Yadokari-XG 2011 (Wakita Nemoto et al., 2011)
;
_computing_structure_refinement 'SHELXL-97 (Sheldrick, 1997)'
_computing_structure_solution 'SHELXS-97 (Sheldrick, 1990)'
_diffrn_ambient_temperature 103(2)
_diffrn_detector_area_resol_mean 14.7059
_diffrn_measured_fraction_theta_full 1.000
_diffrn_measured_fraction_theta_max 1.000
_diffrn_measurement_device_type ccd
_diffrn_measurement_method \w
_diffrn_radiation_monochromator graphite
_diffrn_radiation_source 'fine-focus sealed tube'
_diffrn_radiation_type MoK\a
_diffrn_radiation_wavelength 0.71075
_diffrn_reflns_av_R_equivalents 0.0299
_diffrn_reflns_av_sigmaI/netI 0.0311
_diffrn_reflns_limit_h_max 20
_diffrn_reflns_limit_h_min -20
_diffrn_reflns_limit_k_max 11
_diffrn_reflns_limit_k_min -11
_diffrn_reflns_limit_l_max 22
_diffrn_reflns_limit_l_min -22
_diffrn_reflns_number 25697
_diffrn_reflns_theta_full 25.50
_diffrn_reflns_theta_max 25.50
_diffrn_reflns_theta_min 2.34
_exptl_absorpt_coefficient_mu 0.230
_exptl_absorpt_correction_T_max 0.9619
_exptl_absorpt_correction_T_min 0.9237
_exptl_absorpt_correction_type multi-scan
_exptl_absorpt_process_details
;
MULABS - Empirical Correction for Absorption Anisotropy.
Blessing, R. H., Acta Cryst., A51, 33-38 (1995).
;
_exptl_crystal_colour colorless
_exptl_crystal_density_diffrn 1.090
_exptl_crystal_density_method 'not measured'
_exptl_crystal_description block
_exptl_crystal_F_000 1144
_exptl_crystal_size_max 0.35
_exptl_crystal_size_mid 0.30
_exptl_crystal_size_min 0.17
_refine_diff_density_max 0.224
_refine_diff_density_min -0.170
_refine_diff_density_rms 0.038
_refine_ls_abs_structure_details 'Flack H D (1983), Acta Cryst. A39, 876-881'
_refine_ls_abs_structure_Flack -0.01(7)
_refine_ls_extinction_method none
_refine_ls_goodness_of_fit_ref 1.090
_refine_ls_hydrogen_treatment mixed
_refine_ls_matrix_type full
_refine_ls_number_parameters 327
_refine_ls_number_reflns 5864
_refine_ls_number_restraints 1
_refine_ls_restrained_S_all 1.090
_refine_ls_R_factor_all 0.0282
_refine_ls_R_factor_gt 0.0273
_refine_ls_shift/su_max 0.006
_refine_ls_shift/su_mean 0.001
_refine_ls_structure_factor_coef Fsqd
_refine_ls_weighting_details 'calc w=1/[\s^2^(Fo^2^)+(0.0386P)^2^+0.0000P] where P=(Fo^2^+2Fc^2^)/3'
_refine_ls_weighting_scheme calc
_refine_ls_wR_factor_gt 0.0671
_refine_ls_wR_factor_ref 0.0679
_reflns_number_gt 5734
_reflns_number_total 5864
_reflns_threshold_expression >2sigma(I)
_cod_data_source_file om501055f_si_002.cif
_cod_data_source_block AlC4Et4N2TMS4Li
_cod_depositor_comments 'Adding full bibliography for 4084814--4084815.cif.'
_cod_database_code 4084814

loop_
_symmetry_equiv_pos_as_xyz
'x, y, z'
'-x, -y, z+1/2'
'-x+1/2, y+1/2, z+1/2'
'x+1/2, -y+1/2, z'

loop_
_atom_site_label
_atom_site_type_symbol
_atom_site_fract_x
_atom_site_fract_y
_atom_site_fract_z
_atom_site_U_iso_or_equiv
_atom_site_adp_type
_atom_site_occupancy
_atom_site_symmetry_multiplicity
_atom_site_calc_flag
_atom_site_refinement_flags
Si1 Si 0.55941(3) 0.91356(5) 0.05232(3) 0.01502(11) Uani 1 1 d .
Al2 Al 0.44556(3) 1.11182(5) 0.13702(3) 0.01342(12) Uani 1 1 d .
Si3 Si 0.60649(3) 1.01665(5) 0.19396(3) 0.01503(11) Uani 1 1 d .
Si5 Si 0.30707(3) 1.05632(6) 0.01938(3) 0.02208(13) Uani 1 1 d .
Si4 Si 0.41898(3) 1.29343(5) 0.00341(3) 0.01622(12) Uani 1 1 d .
N1 N 0.54028(8) 1.02192(14) 0.12409(8) 0.0135(3) Uani 1 1 d .
N2 N 0.38228(8) 1.15643(14) 0.05320(8) 0.0158(3) Uani 1 1 d .
C1 C 0.43362(10) 1.28737(16) 0.19630(10) 0.0140(4) Uani 1 1 d .
C2 C 0.56827(11) 1.08513(19) 0.28035(10) 0.0193(4) Uani 1 1 d .
H21 H 0.5238 1.0306 0.2958 0.029 Uiso 1 1 calc R
H22 H 0.5521 1.1798 0.2736 0.029 Uiso 1 1 calc R
H23 H 0.6088 1.0810 0.3171 0.029 Uiso 1 1 calc R
C3 C 0.46769(10) 1.42906(17) 0.18681(10) 0.0171(4) Uani 1 1 d .
H1 H 0.4361 1.4950 0.2143 0.020 Uiso 1 1 calc R
H2 H 0.4650 1.4547 0.1354 0.020 Uiso 1 1 calc R
C4 C 0.69628(12) 1.1199(2) 0.17135(13) 0.0213(4) Uani 1 1 d .
H53 H 0.7395(15) 1.094(2) 0.2003(13) 0.042(7) Uiso 1 1 d .
H51 H 0.6859(13) 1.216(2) 0.1798(13) 0.037(6) Uiso 1 1 d .
C5 C 0.55206(11) 1.43850(19) 0.21213(11) 0.0234(5) Uani 1 1 d .
H9 H 0.5832 1.3703 0.1869 0.035 Uiso 1 1 calc R
H10 H 0.5545 1.4218 0.2640 0.035 Uiso 1 1 calc R
H11 H 0.5723 1.5295 0.2017 0.035 Uiso 1 1 calc R
C6 C 0.37213(10) 1.02494(17) 0.20792(10) 0.0157(4) Uani 1 1 d .
C7 C 0.64133(11) 0.84067(19) 0.21789(11) 0.0234(4) Uani 1 1 d .
H24 H 0.6622 0.7963 0.1749 0.035 Uiso 1 1 calc R
H25 H 0.5980 0.7871 0.2367 0.035 Uiso 1 1 calc R
H26 H 0.6819 0.8471 0.2546 0.035 Uiso 1 1 calc R
C8 C 0.35795(11) 1.36669(19) 0.30627(10) 0.0192(4) Uani 1 1 d .
H3 H 0.3076 1.3382 0.3266 0.023 Uiso 1 1 calc R
H4 H 0.3502 1.4549 0.2817 0.023 Uiso 1 1 calc R
C9 C 0.35461(10) 1.11694(18) 0.26010(10) 0.0152(4) Uani 1 1 d .
C10 C 0.41770(12) 1.2782(2) -0.09737(11) 0.0245(4) Uani 1 1 d .
H36 H 0.3664 1.3031 -0.1155 0.037 Uiso 1 1 calc R
H37 H 0.4295 1.1843 -0.1112 0.037 Uiso 1 1 calc R
H38 H 0.4566 1.3394 -0.1180 0.037 Uiso 1 1 calc R
C11 C 0.52474(11) 0.97971(18) -0.03615(10) 0.0199(4) Uani 1 1 d .
H27 H 0.5595 1.0520 -0.0527 0.030 Uiso 1 1 calc R
H28 H 0.4723 1.0162 -0.0307 0.030 Uiso 1 1 calc R
H29 H 0.5243 0.9057 -0.0714 0.030 Uiso 1 1 calc R
C12 C 0.34862(11) 0.87687(18) 0.21630(11) 0.0217(4) Uani 1 1 d .
H5 H 0.3421 0.8356 0.1682 0.026 Uiso 1 1 calc R
H6 H 0.2982 0.8720 0.2415 0.026 Uiso 1 1 calc R
C13 C 0.66571(11) 0.8890(2) 0.03390(11) 0.0258(5) Uani 1 1 d .
H30 H 0.6923 0.8648 0.0786 0.039 Uiso 1 1 calc R
H31 H 0.6876 0.9735 0.0147 0.039 Uiso 1 1 calc R
H32 H 0.6725 0.8158 -0.0013 0.039 Uiso 1 1 calc R
C14 C 0.38407(10) 1.26164(17) 0.25135(10) 0.0152(4) Uani 1 1 d .
C15 C 0.30894(10) 1.08052(19) 0.32770(10) 0.0191(4) Uani 1 1 d .
H7 H 0.3266 1.1395 0.3676 0.023 Uiso 1 1 calc R
H8 H 0.3208 0.9853 0.3410 0.023 Uiso 1 1 calc R
C16 C 0.41614(12) 1.3859(2) 0.36781(11) 0.0265(5) Uani 1 1 d .
H12 H 0.4650 1.4207 0.3485 0.040 Uiso 1 1 calc R
H13 H 0.4253 1.2983 0.3915 0.040 Uiso 1 1 calc R
H14 H 0.3952 1.4508 0.4027 0.040 Uiso 1 1 calc R
C17 C 0.36104(11) 1.45122(19) 0.02226(12) 0.0249(4) Uani 1 1 d .
H39 H 0.3579 1.4657 0.0743 0.037 Uiso 1 1 calc R
H40 H 0.3088 1.4406 0.0026 0.037 Uiso 1 1 calc R
H41 H 0.3862 1.5297 -0.0003 0.037 Uiso 1 1 calc R
C18 C 0.22611(13) 1.0379(3) 0.08560(14) 0.0298(5) Uani 1 1 d .
H55 H 0.1958(16) 1.129(3) 0.0845(15) 0.058(8) Uiso 1 1 d .
H54 H 0.1918(13) 0.972(2) 0.0672(12) 0.032(6) Uiso 1 1 d .
C19 C 0.22131(11) 1.0956(2) 0.31970(11) 0.0263(5) Uani 1 1 d .
H15 H 0.2032 1.0380 0.2802 0.039 Uiso 1 1 calc R
H16 H 0.2086 1.1907 0.3094 0.039 Uiso 1 1 calc R
H17 H 0.1959 1.0677 0.3644 0.039 Uiso 1 1 calc R
C20 C 0.52442(10) 1.32398(18) 0.02372(11) 0.0192(4) Uani 1 1 d .
H42 H 0.5563 1.2669 -0.0076 0.029 Uiso 1 1 calc R
H43 H 0.5349 1.3011 0.0741 0.029 Uiso 1 1 calc R
H44 H 0.5369 1.4199 0.0153 0.029 Uiso 1 1 calc R
C21 C 0.51806(14) 0.74027(19) 0.06838(12) 0.0312(5) Uani 1 1 d .
H33 H 0.4654 0.7489 0.0873 0.047 Uiso 1 1 calc R
H34 H 0.5503 0.6916 0.1032 0.047 Uiso 1 1 calc R
H35 H 0.5168 0.6896 0.0230 0.047 Uiso 1 1 calc R
C22 C 0.40917(13) 0.7957(2) 0.25883(13) 0.0311(5) Uani 1 1 d .
H18 H 0.4152 0.8355 0.3068 0.047 Uiso 1 1 calc R
H19 H 0.4589 0.7987 0.2335 0.047 Uiso 1 1 calc R
H20 H 0.3921 0.7010 0.2633 0.047 Uiso 1 1 calc R
C23 C 0.33396(13) 0.8778(2) -0.00555(16) 0.0484(7) Uani 1 1 d .
H45 H 0.3573 0.8324 0.0360 0.073 Uiso 1 1 calc R
H46 H 0.3712 0.8795 -0.0453 0.073 Uiso 1 1 calc R
H47 H 0.2875 0.8281 -0.0204 0.073 Uiso 1 1 calc R
C24 C 0.25756(16) 1.1299(3) -0.06146(14) 0.0590(9) Uani 1 1 d .
H48 H 0.2915 1.1215 -0.1034 0.088 Uiso 1 1 calc R
H49 H 0.2461 1.2261 -0.0528 0.088 Uiso 1 1 calc R
H50 H 0.2092 1.0805 -0.0704 0.088 Uiso 1 1 calc R
Li1 Li 0.31215(18) 1.2215(3) 0.14594(19) 0.0253(8) Uani 1 1 d .
H52 H 0.7095(14) 1.106(3) 0.1306(15) 0.037(7) Uiso 1 1 d .
H56 H 0.2396(14) 1.010(3) 0.1289(14) 0.042(8) Uiso 1 1 d .

loop_
_atom_site_aniso_label
_atom_site_aniso_U_11
_atom_site_aniso_U_22
_atom_site_aniso_U_33
_atom_site_aniso_U_23
_atom_site_aniso_U_13
_atom_site_aniso_U_12
Si1 0.0169(2) 0.0140(2) 0.0141(3) -0.0017(2) 0.0007(2) 0.00143(19)
Al2 0.0131(3) 0.0127(2) 0.0145(3) -0.0015(2) 0.0010(2) -0.0009(2)
Si3 0.0152(2) 0.0159(2) 0.0139(3) 0.0002(2) -0.0002(2) 0.00136(19)
Si5 0.0179(3) 0.0283(3) 0.0200(3) -0.0050(2) -0.0003(2) -0.0077(2)
Si4 0.0161(2) 0.0160(2) 0.0165(3) 0.0000(2) -0.0003(2) 0.00035(19)
N1 0.0150(7) 0.0138(7) 0.0118(8) -0.0001(6) -0.0010(6) 0.0007(6)
N2 0.0143(7) 0.0164(7) 0.0169(8) -0.0005(6) -0.0005(7) 0.0002(6)
C1 0.0134(8) 0.0125(8) 0.0162(10) -0.0017(7) -0.0054(8) 0.0002(6)
C2 0.0212(10) 0.0215(9) 0.0151(10) -0.0001(8) -0.0012(8) 0.0009(7)
C3 0.0195(9) 0.0132(8) 0.0184(10) 0.0000(7) 0.0006(8) 0.0012(7)
C4 0.0194(10) 0.0251(10) 0.0194(12) -0.0026(9) 0.0002(9) -0.0016(8)
C5 0.0230(11) 0.0183(9) 0.0289(12) 0.0010(8) -0.0039(9) -0.0059(8)
C6 0.0149(9) 0.0155(8) 0.0168(10) 0.0000(7) -0.0006(8) -0.0004(7)
C7 0.0291(11) 0.0216(10) 0.0194(11) 0.0026(8) -0.0012(9) 0.0051(8)
C8 0.0201(10) 0.0181(9) 0.0193(10) -0.0012(8) 0.0004(8) 0.0031(7)
C9 0.0109(9) 0.0169(9) 0.0177(10) 0.0015(7) -0.0015(7) 0.0009(7)
C10 0.0257(11) 0.0264(10) 0.0214(11) 0.0010(8) -0.0011(9) 0.0016(8)
C11 0.0217(10) 0.0187(9) 0.0194(11) -0.0031(8) -0.0002(8) 0.0046(8)
C12 0.0244(10) 0.0202(9) 0.0205(11) -0.0046(8) 0.0067(8) -0.0059(8)
C13 0.0228(11) 0.0359(11) 0.0188(11) -0.0051(8) -0.0017(9) 0.0069(8)
C14 0.0155(9) 0.0158(9) 0.0143(9) -0.0023(7) -0.0041(7) 0.0032(7)
C15 0.0200(9) 0.0208(9) 0.0165(10) 0.0015(7) 0.0028(8) -0.0003(7)
C16 0.0326(12) 0.0262(11) 0.0208(12) -0.0071(8) -0.0047(9) 0.0043(9)
C17 0.0233(10) 0.0236(9) 0.0277(12) 0.0013(8) -0.0023(9) 0.0041(8)
C18 0.0190(11) 0.0400(13) 0.0304(14) -0.0100(11) 0.0025(10) -0.0071(10)
C19 0.0227(11) 0.0324(11) 0.0238(11) 0.0075(9) 0.0067(9) 0.0015(8)
C20 0.0181(9) 0.0179(9) 0.0216(11) 0.0013(8) 0.0036(8) -0.0017(7)
C21 0.0491(14) 0.0188(9) 0.0256(12) -0.0033(9) 0.0032(10) -0.0054(9)
C22 0.0371(12) 0.0155(10) 0.0408(14) 0.0051(9) 0.0130(10) 0.0026(9)
C23 0.0320(13) 0.0430(14) 0.0701(19) -0.0331(13) 0.0207(13) -0.0192(11)
C24 0.0455(16) 0.092(2) 0.0396(17) 0.0161(15) -0.0217(13) -0.0356(15)
Li1 0.0166(15) 0.0328(18) 0.027(2) 0.0008(15) -0.0011(14) 0.0047(13)

loop_
_atom_type_symbol
_atom_type_description
_atom_type_scat_dispersion_real
_atom_type_scat_dispersion_imag
_atom_type_scat_source
C C 0.0033 0.0016 'International Tables Vol C Tables 4.2.6.8 and 6.1.1.4'
H H 0.0000 0.0000 'International Tables Vol C Tables 4.2.6.8 and 6.1.1.4'
Li Li -0.0003 0.0001 'International Tables Vol C Tables 4.2.6.8 and 6.1.1.4'
N N 0.0061 0.0033 'International Tables Vol C Tables 4.2.6.8 and 6.1.1.4'
Al Al 0.0645 0.0514 'International Tables Vol C Tables 4.2.6.8 and 6.1.1.4'
Si Si 0.0817 0.0704 'International Tables Vol C Tables 4.2.6.8 and 6.1.1.4'

loop_
_geom_angle_atom_site_label_1
_geom_angle_atom_site_label_2
_geom_angle_atom_site_label_3
_geom_angle
_geom_angle_site_symmetry_1
_geom_angle_site_symmetry_3
N1 Si1 C11 113.70(8) . .
N1 Si1 C21 111.26(9) . .
C11 Si1 C21 109.58(9) . .
N1 Si1 C13 113.79(8) . .
C11 Si1 C13 101.36(9) . .
C21 Si1 C13 106.52(10) . .
N1 Al2 N2 119.45(7) . .
N1 Al2 C6 115.63(7) . .
N2 Al2 C6 105.33(7) . .
N1 Al2 C1 123.46(7) . .
N2 Al2 C1 100.55(7) . .
C6 Al2 C1 86.67(7) . .
N1 Al2 Li1 175.09(9) . .
N2 Al2 Li1 56.72(9) . .
C6 Al2 Li1 64.44(9) . .
C1 Al2 Li1 61.31(9) . .
N1 Si3 C2 113.72(8) . .
N1 Si3 C7 114.55(8) . .
C2 Si3 C7 103.96(9) . .
N1 Si3 C4 110.90(9) . .
C2 Si3 C4 106.68(10) . .
C7 Si3 C4 106.37(9) . .
N2 Si5 C18 111.90(9) . .
N2 Si5 C23 115.62(9) . .
C18 Si5 C23 104.92(11) . .
N2 Si5 C24 114.25(10) . .
C18 Si5 C24 102.95(12) . .
C23 Si5 C24 106.02(15) . .
N2 Si5 Li1 50.30(8) . .
C18 Si5 Li1 62.39(10) . .
C23 Si5 Li1 136.69(12) . .
C24 Si5 Li1 117.06(12) . .
N2 Si4 C17 110.06(8) . .
N2 Si4 C10 117.47(9) . .
C17 Si4 C10 104.20(10) . .
N2 Si4 C20 111.48(8) . .
C17 Si4 C20 110.24(9) . .
C10 Si4 C20 102.94(9) . .
Si3 N1 Si1 115.60(8) . .
Si3 N1 Al2 119.61(8) . .
Si1 N1 Al2 123.56(8) . .
Si5 N2 Si4 120.76(9) . .
Si5 N2 Al2 125.24(8) . .
Si4 N2 Al2 113.05(8) . .
Si5 N2 Li1 92.09(11) . .
Si4 N2 Li1 112.92(11) . .
Al2 N2 Li1 75.42(10) . .
C14 C1 C3 120.09(16) . .
C14 C1 Al2 108.11(12) . .
C3 C1 Al2 131.78(13) . .
C14 C1 Li1 72.02(13) . .
C3 C1 Li1 122.85(14) . .
Al2 C1 Li1 69.55(10) . .
Si3 C2 H21 109.5 . .
Si3 C2 H22 109.5 . .
H21 C2 H22 109.5 . .
Si3 C2 H23 109.5 . .
H21 C2 H23 109.5 . .
H22 C2 H23 109.5 . .
C1 C3 C5 112.77(14) . .
C1 C3 H1 109.0 . .
C5 C3 H1 109.0 . .
C1 C3 H2 109.0 . .
C5 C3 H2 109.0 . .
H1 C3 H2 107.8 . .
Si3 C4 Li1 174.88(14) . 4_575
Si3 C4 H53 111.7(14) . .
Li1 C4 H53 70.1(14) 4_575 .
Si3 C4 H51 109.5(13) . .
Li1 C4 H51 65.5(13) 4_575 .
H53 C4 H51 108.3(19) . .
Si3 C4 H52 110.5(18) . .
Li1 C4 H52 73.1(17) 4_575 .
H53 C4 H52 105(2) . .
H51 C4 H52 112(2) . .
C3 C5 H9 109.5 . .
C3 C5 H10 109.5 . .
H9 C5 H10 109.5 . .
C3 C5 H11 109.5 . .
H9 C5 H11 109.5 . .
H10 C5 H11 109.5 . .
C9 C6 C12 120.28(16) . .
C9 C6 Al2 108.92(12) . .
C12 C6 Al2 129.81(13) . .
C9 C6 Li1 73.76(13) . .
C12 C6 Li1 133.11(15) . .
Al2 C6 Li1 68.22(9) . .
Si3 C7 H24 109.5 . .
Si3 C7 H25 109.5 . .
H24 C7 H25 109.5 . .
Si3 C7 H26 109.5 . .
H24 C7 H26 109.5 . .
H25 C7 H26 109.5 . .
C14 C8 C16 112.95(16) . .
C14 C8 H3 109.0 . .
C16 C8 H3 109.0 . .
C14 C8 H4 109.0 . .
C16 C8 H4 109.0 . .
H3 C8 H4 107.8 . .
C6 C9 C14 118.13(16) . .
C6 C9 C15 123.12(16) . .
C14 C9 C15 118.73(15) . .
C6 C9 Li1 74.32(13) . .
C14 C9 Li1 67.54(12) . .
C15 C9 Li1 130.68(14) . .
Si4 C10 H36 109.5 . .
Si4 C10 H37 109.5 . .
H36 C10 H37 109.5 . .
Si4 C10 H38 109.5 . .
H36 C10 H38 109.5 . .
H37 C10 H38 109.5 . .
Si1 C11 H27 109.5 . .
Si1 C11 H28 109.5 . .
H27 C11 H28 109.5 . .
Si1 C11 H29 109.5 . .
H27 C11 H29 109.5 . .
H28 C11 H29 109.5 . .
C6 C12 C22 111.65(16) . .
C6 C12 H5 109.3 . .
C22 C12 H5 109.3 . .
C6 C12 H6 109.3 . .
C22 C12 H6 109.3 . .
H5 C12 H6 108.0 . .
Si1 C13 H30 109.5 . .
Si1 C13 H31 109.5 . .
H30 C13 H31 109.5 . .
Si1 C13 H32 109.5 . .
H30 C13 H32 109.5 . .
H31 C13 H32 109.5 . .
C1 C14 C9 117.78(16) . .
C1 C14 C8 124.53(16) . .
C9 C14 C8 117.67(16) . .
C1 C14 Li1 74.70(13) . .
C9 C14 Li1 75.85(13) . .
C8 C14 Li1 121.09(14) . .
C9 C15 C19 114.13(16) . .
C9 C15 H7 108.7 . .
C19 C15 H7 108.7 . .
C9 C15 H8 108.7 . .
C19 C15 H8 108.7 . .
H7 C15 H8 107.6 . .
C8 C16 H12 109.5 . .
C8 C16 H13 109.5 . .
H12 C16 H13 109.5 . .
C8 C16 H14 109.5 . .
H12 C16 H14 109.5 . .
H13 C16 H14 109.5 . .
Si4 C17 H39 109.5 . .
Si4 C17 H40 109.5 . .
H39 C17 H40 109.5 . .
Si4 C17 H41 109.5 . .
H39 C17 H41 109.5 . .
H40 C17 H41 109.5 . .
Si5 C18 Li1 77.84(10) . .
Si5 C18 H55 106.3(15) . .
Li1 C18 H55 72.4(15) . .
Si5 C18 H54 107.3(13) . .
Li1 C18 H54 174.9(14) . .
H55 C18 H54 106(2) . .
Si5 C18 H56 115.7(16) . .
Li1 C18 H56 70.5(16) . .
H55 C18 H56 115(2) . .
H54 C18 H56 107(2) . .
C15 C19 H15 109.5 . .
C15 C19 H16 109.5 . .
H15 C19 H16 109.5 . .
C15 C19 H17 109.5 . .
H15 C19 H17 109.5 . .
H16 C19 H17 109.5 . .
Si4 C20 H42 109.5 . .
Si4 C20 H43 109.5 . .
H42 C20 H43 109.5 . .
Si4 C20 H44 109.5 . .
H42 C20 H44 109.5 . .
H43 C20 H44 109.5 . .
Si1 C21 H33 109.5 . .
Si1 C21 H34 109.5 . .
H33 C21 H34 109.5 . .
Si1 C21 H35 109.5 . .
H33 C21 H35 109.5 . .
H34 C21 H35 109.5 . .
C12 C22 H18 109.5 . .
C12 C22 H19 109.5 . .
H18 C22 H19 109.5 . .
C12 C22 H20 109.5 . .
H18 C22 H20 109.5 . .
H19 C22 H20 109.5 . .
Si5 C23 H45 109.5 . .
Si5 C23 H46 109.5 . .
H45 C23 H46 109.5 . .
Si5 C23 H47 109.5 . .
H45 C23 H47 109.5 . .
H46 C23 H47 109.5 . .
Si5 C24 H48 109.5 . .
Si5 C24 H49 109.5 . .
H48 C24 H49 109.5 . .
Si5 C24 H50 109.5 . .
H48 C24 H50 109.5 . .
H49 C24 H50 109.5 . .
N2 Li1 C14 114.23(14) . .
N2 Li1 C1 84.41(12) . .
C14 Li1 C1 33.28(8) . .
N2 Li1 C9 112.88(14) . .
C14 Li1 C9 36.61(8) . .
C1 Li1 C9 60.97(10) . .
N2 Li1 C6 84.71(12) . .
C14 Li1 C6 61.48(10) . .
C1 Li1 C6 70.20(10) . .
C9 Li1 C6 31.93(7) . .
N2 Li1 Al2 47.87(7) . .
C14 Li1 Al2 69.39(10) . .
C1 Li1 Al2 49.14(7) . .
C9 Li1 Al2 67.14(9) . .
C6 Li1 Al2 47.34(7) . .
N2 Li1 C4 138.19(17) . 4_475
C14 Li1 C4 98.95(14) . 4_475
C1 Li1 C4 116.49(15) . 4_475
C9 Li1 C4 108.93(14) . 4_475
C6 Li1 C4 135.27(16) . 4_475
Al2 Li1 C4 165.55(16) . 4_475
N2 Li1 C18 76.95(12) . .
C14 Li1 C18 141.21(17) . .
C1 Li1 C18 149.56(16) . .
C9 Li1 C18 104.63(14) . .
C6 Li1 C18 84.16(13) . .
Al2 Li1 C18 101.28(13) . .
C4 Li1 C18 93.16(12) 4_475 .
N2 Li1 Si5 37.61(7) . .
C14 Li1 Si5 142.79(14) . .
C1 Li1 Si5 120.24(13) . .
C9 Li1 Si5 118.69(13) . .
C6 Li1 Si5 87.30(11) . .
Al2 Li1 Si5 74.58(9) . .
C4 Li1 Si5 118.02(13) 4_475 .
C18 Li1 Si5 39.77(7) . .

loop_
_geom_bond_atom_site_label_1
_geom_bond_atom_site_label_2
_geom_bond_distance
_geom_bond_site_symmetry_2
Si1 N1 1.7400(15) .
Si1 C11 1.8686(19) .
Si1 C21 1.872(2) .
Si1 C13 1.8844(19) .
Al2 N1 1.8759(15) .
Al2 N2 1.9547(16) .
Al2 C6 2.0200(18) .
Al2 C1 2.0590(18) .
Al2 Li1 2.551(3) .
Si3 N1 1.7327(15) .
Si3 C2 1.8636(19) .
Si3 C7 1.8856(19) .
Si3 C4 1.902(2) .
Si5 N2 1.7478(15) .
Si5 C18 1.873(2) .
Si5 C23 1.875(2) .
Si5 C24 1.876(3) .
Si5 Li1 2.862(4) .
Si4 N2 1.7538(15) .
Si4 C17 1.8798(19) .
Si4 C10 1.881(2) .
Si4 C20 1.8851(18) .
N2 Li1 2.204(4) .
C1 C14 1.359(3) .
C1 C3 1.523(2) .
C1 Li1 2.388(4) .
C2 H21 0.9800 .
C2 H22 0.9800 .
C2 H23 0.9800 .
C3 C5 1.535(2) .
C3 H1 0.9900 .
C3 H2 0.9900 .
C4 Li1 2.582(4) 4_575
C4 H53 0.96(3) .
C4 H51 0.98(2) .
C4 H52 0.80(3) .
C5 H9 0.9800 .
C5 H10 0.9800 .
C5 H11 0.9800 .
C6 C9 1.361(2) .
C6 C12 1.520(2) .
C6 Li1 2.478(4) .
C7 H24 0.9800 .
C7 H25 0.9800 .
C7 H26 0.9800 .
C8 C14 1.521(2) .
C8 C16 1.536(3) .
C8 H3 0.9900 .
C8 H4 0.9900 .
C9 C14 1.520(2) .
C9 C15 1.528(3) .
C9 Li1 2.471(4) .
C10 H36 0.9800 .
C10 H37 0.9800 .
C10 H38 0.9800 .
C11 H27 0.9800 .
C11 H28 0.9800 .
C11 H29 0.9800 .
C12 C22 1.536(3) .
C12 H5 0.9900 .
C12 H6 0.9900 .
C13 H30 0.9800 .
C13 H31 0.9800 .
C13 H32 0.9800 .
C14 Li1 2.355(4) .
C15 C19 1.529(3) .
C15 H7 0.9900 .
C15 H8 0.9900 .
C16 H12 0.9800 .
C16 H13 0.9800 .
C16 H14 0.9800 .
C17 H39 0.9800 .
C17 H40 0.9800 .
C17 H41 0.9800 .
C18 Li1 2.594(4) .
C18 H55 1.04(3) .
C18 H54 0.94(2) .
C18 H56 0.88(3) .
C19 H15 0.9800 .
C19 H16 0.9800 .
C19 H17 0.9800 .
C20 H42 0.9800 .
C20 H43 0.9800 .
C20 H44 0.9800 .
C21 H33 0.9800 .
C21 H34 0.9800 .
C21 H35 0.9800 .
C22 H18 0.9800 .
C22 H19 0.9800 .
C22 H20 0.9800 .
C23 H45 0.9800 .
C23 H46 0.9800 .
C23 H47 0.9800 .
C24 H48 0.9800 .
C24 H49 0.9800 .
C24 H50 0.9800 .
Li1 C4 2.582(4) 4_475

loop_
_geom_torsion_atom_site_label_1
_geom_torsion_atom_site_label_2
_geom_torsion_atom_site_label_3
_geom_torsion_atom_site_label_4
_geom_torsion
_geom_torsion_site_symmetry_4
C2 Si3 N1 Si1 -160.16(9) .
C7 Si3 N1 Si1 -40.80(12) .
C4 Si3 N1 Si1 79.61(11) .
C2 Si3 N1 Al2 7.61(12) .
C7 Si3 N1 Al2 126.97(10) .
C4 Si3 N1 Al2 -112.62(10) .
C11 Si1 N1 Si3 -149.22(9) .
C21 Si1 N1 Si3 86.49(12) .
C13 Si1 N1 Si3 -33.84(12) .
C11 Si1 N1 Al2 43.55(12) .
C21 Si1 N1 Al2 -80.74(12) .
C13 Si1 N1 Al2 158.93(10) .
N2 Al2 N1 Si3 165.20(8) .
C6 Al2 N1 Si3 -67.38(11) .
C1 Al2 N1 Si3 36.50(13) .
Li1 Al2 N1 Si3 -157.1(11) .
N2 Al2 N1 Si1 -28.06(12) .
C6 Al2 N1 Si1 99.36(11) .
C1 Al2 N1 Si1 -156.76(9) .
Li1 Al2 N1 Si1 9.7(11) .
C18 Si5 N2 Si4 -128.94(12) .
C23 Si5 N2 Si4 111.03(13) .
C24 Si5 N2 Si4 -12.45(16) .
Li1 Si5 N2 Si4 -118.38(14) .
C18 Si5 N2 Al2 63.02(14) .
C23 Si5 N2 Al2 -57.02(15) .
C24 Si5 N2 Al2 179.51(13) .
Li1 Si5 N2 Al2 73.58(13) .
C18 Si5 N2 Li1 -10.56(14) .
C23 Si5 N2 Li1 -130.60(14) .
C24 Si5 N2 Li1 105.93(15) .
C17 Si4 N2 Si5 87.20(11) .
C10 Si4 N2 Si5 -31.75(13) .
C20 Si4 N2 Si5 -150.15(9) .
C17 Si4 N2 Al2 -103.39(10) .
C10 Si4 N2 Al2 137.66(9) .
C20 Si4 N2 Al2 19.25(11) .
C17 Si4 N2 Li1 -20.12(14) .
C10 Si4 N2 Li1 -139.08(13) .
C20 Si4 N2 Li1 102.52(13) .
N1 Al2 N2 Si5 94.32(11) .
C6 Al2 N2 Si5 -37.74(11) .
C1 Al2 N2 Si5 -127.16(10) .
Li1 Al2 N2 Si5 -82.09(13) .
N1 Al2 N2 Si4 -74.53(10) .
C6 Al2 N2 Si4 153.41(8) .
C1 Al2 N2 Si4 64.00(9) .
Li1 Al2 N2 Si4 109.06(12) .
N1 Al2 N2 Li1 176.41(11) .
C6 Al2 N2 Li1 44.35(11) .
C1 Al2 N2 Li1 -45.07(11) .
N1 Al2 C1 C14 -119.25(13) .
N2 Al2 C1 C14 104.48(13) .
C6 Al2 C1 C14 -0.50(13) .
Li1 Al2 C1 C14 62.06(14) .
N1 Al2 C1 C3 62.38(19) .
N2 Al2 C1 C3 -73.89(17) .
C6 Al2 C1 C3 -178.87(17) .
Li1 Al2 C1 C3 -116.31(19) .
N1 Al2 C1 Li1 178.69(11) .
N2 Al2 C1 Li1 42.42(11) .
C6 Al2 C1 Li1 -62.56(11) .
C14 C1 C3 C5 103.4(2) .
Al2 C1 C3 C5 -78.4(2) .
Li1 C1 C3 C5 -169.52(16) .
N1 Si3 C4 Li1 90.9(17) 4_575
C2 Si3 C4 Li1 -33.4(17) 4_575
C7 Si3 C4 Li1 -143.9(17) 4_575
N1 Al2 C6 C9 122.53(13) .
N2 Al2 C6 C9 -103.29(13) .
C1 Al2 C6 C9 -3.25(13) .
Li1 Al2 C6 C9 -62.91(15) .
N1 Al2 C6 C12 -45.88(19) .
N2 Al2 C6 C12 88.31(17) .
C1 Al2 C6 C12 -171.66(17) .
Li1 Al2 C6 C12 128.7(2) .
N1 Al2 C6 Li1 -174.56(10) .
N2 Al2 C6 Li1 -40.37(10) .
C1 Al2 C6 Li1 59.66(10) .
C12 C6 C9 C14 176.03(16) .
Al2 C6 C9 C14 6.3(2) .
Li1 C6 C9 C14 -53.12(16) .
C12 C6 C9 C15 -2.2(3) .
Al2 C6 C9 C15 -171.86(13) .
Li1 C6 C9 C15 128.70(18) .
C12 C6 C9 Li1 -130.85(18) .
Al2 C6 C9 Li1 59.44(11) .
C9 C6 C12 C22 -86.0(2) .
Al2 C6 C12 C22 81.3(2) .
Li1 C6 C12 C22 178.12(17) .
C3 C1 C14 C9 -177.40(15) .
Al2 C1 C14 C9 4.01(19) .
Li1 C1 C14 C9 64.49(16) .
C3 C1 C14 C8 0.6(3) .
Al2 C1 C14 C8 -177.98(14) .
Li1 C1 C14 C8 -117.49(19) .
C3 C1 C14 Li1 118.11(18) .
Al2 C1 C14 Li1 -60.49(12) .
C6 C9 C14 C1 -7.4(2) .
C15 C9 C14 C1 170.84(16) .
Li1 C9 C14 C1 -63.87(16) .
C6 C9 C14 C8 174.43(16) .
C15 C9 C14 C8 -7.3(2) .
Li1 C9 C14 C8 117.98(17) .
C6 C9 C14 Li1 56.44(17) .
C15 C9 C14 Li1 -125.29(17) .
C16 C8 C14 C1 -82.8(2) .
C16 C8 C14 C9 95.2(2) .
C16 C8 C14 Li1 -175.19(16) .
C6 C9 C15 C19 -89.4(2) .
C14 C9 C15 C19 92.4(2) .
Li1 C9 C15 C19 8.4(3) .
N2 Si5 C18 Li1 9.16(12) .
C23 Si5 C18 Li1 135.27(13) .
C24 Si5 C18 Li1 -113.98(13) .
Si5 N2 Li1 C14 147.87(14) .
Si4 N2 Li1 C14 -87.30(16) .
Al2 N2 Li1 C14 21.92(13) .
Si5 N2 Li1 C1 163.02(10) .
Si4 N2 Li1 C1 -72.15(12) .
Al2 N2 Li1 C1 37.07(8) .
Si5 N2 Li1 C9 107.82(14) .
Si4 N2 Li1 C9 -127.35(13) .
Al2 N2 Li1 C9 -18.13(12) .
Si5 N2 Li1 C6 92.45(10) .
Si4 N2 Li1 C6 -142.71(10) .
Al2 N2 Li1 C6 -33.50(7) .
Si5 N2 Li1 Al2 125.95(8) .
Si4 N2 Li1 Al2 -109.22(9) .
Si5 N2 Li1 C4 -72.7(2) 4_475
Si4 N2 Li1 C4 52.1(3) 4_475
Al2 N2 Li1 C4 161.3(2) 4_475
Si5 N2 Li1 C18 7.24(10) .
Si4 N2 Li1 C18 132.07(11) .
Al2 N2 Li1 C18 -118.71(10) .
Si4 N2 Li1 Si5 124.83(11) .
Al2 N2 Li1 Si5 -125.95(8) .
C1 C14 Li1 N2 28.30(16) .
C9 C14 Li1 N2 -96.26(17) .
C8 C14 Li1 N2 149.71(16) .
C9 C14 Li1 C1 -124.56(15) .
C8 C14 Li1 C1 121.41(19) .
C1 C14 Li1 C9 124.56(15) .
C8 C14 Li1 C9 -114.03(19) .
C1 C14 Li1 C6 97.21(12) .
C9 C14 Li1 C6 -27.35(10) .
C8 C14 Li1 C6 -141.38(16) .
C1 C14 Li1 Al2 45.50(10) .
C9 C14 Li1 Al2 -79.06(10) .
C8 C14 Li1 Al2 166.91(15) .
C1 C14 Li1 C4 -125.65(15) 4_475
C9 C14 Li1 C4 109.79(14) 4_475
C8 C14 Li1 C4 -4.2(2) 4_475
C1 C14 Li1 C18 127.8(3) .
C9 C14 Li1 C18 3.2(2) .
C8 C14 Li1 C18 -110.8(2) .
C1 C14 Li1 Si5 60.8(2) .
C9 C14 Li1 Si5 -63.8(2) .
C8 C14 Li1 Si5 -177.8(2) .
C14 C1 Li1 N2 -154.26(15) .
C3 C1 Li1 N2 91.05(17) .
Al2 C1 Li1 N2 -36.24(8) .
C3 C1 Li1 C14 -114.70(19) .
Al2 C1 Li1 C14 118.02(12) .
C14 C1 Li1 C9 -34.18(10) .
C3 C1 Li1 C9 -148.88(17) .
Al2 C1 Li1 C9 83.84(8) .
C14 C1 Li1 C6 -67.89(12) .
C3 C1 Li1 C6 177.42(16) .
Al2 C1 Li1 C6 50.14(7) .
C14 C1 Li1 Al2 -118.02(12) .
C3 C1 Li1 Al2 127.28(17) .
C14 C1 Li1 C4 63.74(17) 4_475
C3 C1 Li1 C4 -51.0(2) 4_475
Al2 C1 Li1 C4 -178.24(17) 4_475
C14 C1 Li1 C18 -102.2(3) .
C3 C1 Li1 C18 143.1(3) .
Al2 C1 Li1 C18 15.8(3) .
C14 C1 Li1 Si5 -142.36(17) .
C3 C1 Li1 Si5 102.95(18) .
Al2 C1 Li1 Si5 -24.33(12) .
C6 C9 Li1 N2 -29.93(16) .
C14 C9 Li1 N2 100.31(17) .
C15 C9 Li1 N2 -150.39(17) .
C6 C9 Li1 C14 -130.24(16) .
C15 C9 Li1 C14 109.3(2) .
C6 C9 Li1 C1 -99.12(13) .
C14 C9 Li1 C1 31.12(10) .
C15 C9 Li1 C1 140.42(18) .
C14 C9 Li1 C6 130.24(16) .
C15 C9 Li1 C6 -120.5(2) .
C6 C9 Li1 Al2 -44.43(10) .
C14 C9 Li1 Al2 85.81(11) .
C15 C9 Li1 Al2 -164.89(17) .
C6 C9 Li1 C4 150.46(17) 4_475
C14 C9 Li1 C4 -79.30(15) 4_475
C15 C9 Li1 C4 30.0(2) 4_475
C6 C9 Li1 C18 51.84(14) .
C14 C9 Li1 C18 -177.92(16) .
C15 C9 Li1 C18 -68.6(2) .
C6 C9 Li1 Si5 11.55(15) .
C14 C9 Li1 Si5 141.79(16) .
C15 C9 Li1 Si5 -108.92(19) .
C9 C6 Li1 N2 152.51(15) .
C12 C6 Li1 N2 -91.0(2) .
Al2 C6 Li1 N2 33.82(8) .
C9 C6 Li1 C14 31.21(11) .
C12 C6 Li1 C14 147.74(19) .
Al2 C6 Li1 C14 -87.48(9) .
C9 C6 Li1 C1 66.56(12) .
C12 C6 Li1 C1 -176.91(19) .
Al2 C6 Li1 C1 -52.13(7) .
C12 C6 Li1 C9 116.5(2) .
Al2 C6 Li1 C9 -118.69(13) .
C9 C6 Li1 Al2 118.69(13) .
C12 C6 Li1 Al2 -124.8(2) .
C9 C6 Li1 C4 -41.5(2) 4_475
C12 C6 Li1 C4 75.0(3) 4_475
Al2 C6 Li1 C4 -160.2(2) 4_475
C9 C6 Li1 C18 -130.11(14) .
C12 C6 Li1 C18 -13.6(2) .
Al2 C6 Li1 C18 111.20(11) .
C9 C6 Li1 Si5 -169.87(13) .
C12 C6 Li1 Si5 -53.3(2) .
Al2 C6 Li1 Si5 71.43(7) .
N1 Al2 Li1 N2 -39.6(11) .
C6 Al2 Li1 N2 -131.65(11) .
C1 Al2 Li1 N2 127.50(11) .
N1 Al2 Li1 C14 161.7(11) .
N2 Al2 Li1 C14 -158.67(13) .
C6 Al2 Li1 C14 69.68(9) .
C1 Al2 Li1 C14 -31.17(8) .
N1 Al2 Li1 C1 -167.1(11) .
N2 Al2 Li1 C1 -127.50(11) .
C6 Al2 Li1 C1 100.85(10) .
N1 Al2 Li1 C9 122.3(11) .
N2 Al2 Li1 C9 161.87(12) .
C6 Al2 Li1 C9 30.23(8) .
C1 Al2 Li1 C9 -70.63(9) .
N1 Al2 Li1 C6 92.0(11) .
N2 Al2 Li1 C6 131.65(11) .
C1 Al2 Li1 C6 -100.85(10) .
N1 Al2 Li1 C4 -160.8(7) 4_475
N2 Al2 Li1 C4 -121.2(7) 4_475
C6 Al2 Li1 C4 107.2(7) 4_475
C1 Al2 Li1 C4 6.3(6) 4_475
N1 Al2 Li1 C18 21.0(12) .
N2 Al2 Li1 C18 60.60(11) .
C6 Al2 Li1 C18 -71.04(12) .
C1 Al2 Li1 C18 -171.89(16) .
N1 Al2 Li1 Si5 -8.8(11) .
N2 Al2 Li1 Si5 30.83(6) .
C6 Al2 Li1 Si5 -100.82(9) .
C1 Al2 Li1 Si5 158.33(11) .
Si5 C18 Li1 N2 -6.91(9) .
Si5 C18 Li1 C14 -119.5(2) .
Si5 C18 Li1 C1 -60.6(3) .
Si5 C18 Li1 C9 -117.52(13) .
Si5 C18 Li1 C6 -92.81(11) .
Si5 C18 Li1 Al2 -48.45(12) .
Si5 C18 Li1 C4 131.99(13) 4_475
C18 Si5 Li1 N2 168.93(15) .
C23 Si5 Li1 N2 86.47(15) .
C24 Si5 Li1 N2 -100.10(13) .
N2 Si5 Li1 C14 -53.3(2) .
C18 Si5 Li1 C14 115.6(3) .
C23 Si5 Li1 C14 33.2(3) .
C24 Si5 Li1 C14 -153.4(2) .
N2 Si5 Li1 C1 -19.66(12) .
C18 Si5 Li1 C1 149.3(2) .
C23 Si5 Li1 C1 66.8(2) .
C24 Si5 Li1 C1 -119.76(16) .
N2 Si5 Li1 C9 -90.91(15) .
C18 Si5 Li1 C9 78.02(16) .
C23 Si5 Li1 C9 -4.4(2) .
C24 Si5 Li1 C9 168.99(13) .
N2 Si5 Li1 C6 -84.83(11) .
C18 Si5 Li1 C6 84.11(13) .
C23 Si5 Li1 C6 1.65(18) .
C24 Si5 Li1 C6 175.07(11) .
N2 Si5 Li1 Al2 -38.52(7) .
C18 Si5 Li1 Al2 130.42(13) .
C23 Si5 Li1 Al2 47.96(16) .
C24 Si5 Li1 Al2 -138.62(10) .
N2 Si5 Li1 C4 133.86(19) 4_475
C18 Si5 Li1 C4 -57.21(15) 4_475
C23 Si5 Li1 C4 -139.67(14) 4_475
C24 Si5 Li1 C4 33.76(19) 4_475
N2 Si5 Li1 C18 -168.93(15) .
C23 Si5 Li1 C18 -82.46(16) .
C24 Si5 Li1 C18 90.97(14) .
